data_7059191
loop_
_publ_author_name
'Xu, Juan'
'Du, Rongkai'
'Wu, Lvying'
'Zhang, Xianrui'
'Guan, Su'
'Zhang, Lei'
'Ning, Lifeng'
'Li, Shan'

_publ_section_title
;
 Azilsartan piperazine salt solvate and monohydrate: preparation, crystal
 structure, enhanced solubility and oral bioavailability
;
_journal_issue 3
_journal_name_full 'New Journal of Chemistry'
_journal_page_first 852
_journal_page_last 860
_journal_paper_doi 10.1039/C9NJ05042F
_journal_volume 44
_journal_year 2020
_chemical_formula_moiety 'C25 H19 N4 O5, 1/2 C4 H12 N2, C2 H6 O'
_chemical_formula_sum 'C29 H31 N5 O6'
_chemical_formula_weight 545.59
_chemical_name_common 'Azilsartan-Piperazine-ethanol '
_chemical_name_systematic
; 
 '2-Ethoxy-1-[[2??-(4,5-dihydro-5-oxo-1,2,4-oxadiazol-3-yl)biphenyl-4-yl]methyl]benzimidazole-7-carboxylic acid?\/c2-ethoxy-3-((2'-(5-oxo-2,5-dihydro-1,2,4-oxadiazol-3-yl)biphenyl-4-yl)Methyl)-3H-benzozimidazole-4-carboxylic acid:Piperazine:ethanol(1:0.5:1) ' 
;
_space_group_IT_number 2
_space_group_name_Hall '-P 1'
_space_group_name_H-M_alt 'P -1'
_symmetry_cell_setting triclinic
_symmetry_space_group_name_Hall '-P 1'
_symmetry_space_group_name_H-M 'P -1'
_atom_sites_solution_hydrogens geom
_atom_sites_solution_primary direct
_atom_sites_solution_secondary difmap
_audit_block_doi 10.5517/ccdc.csd.cc1phhwk
_audit_creation_method SHELXL-97
_audit_update_record
;
2017-07-24 deposited with the CCDC.	2019-12-09 downloaded from the CCDC.
;
_cell_angle_alpha 82.781(8)
_cell_angle_beta 85.788(7)
_cell_angle_gamma 89.002(7)
_cell_formula_units_Z 2
_cell_length_a 5.7924(4)
_cell_length_b 13.4728(13)
_cell_length_c 17.3811(18)
_cell_measurement_reflns_used 10975
_cell_measurement_temperature 298(2)
_cell_measurement_theta_max 25.02
_cell_measurement_theta_min 2.97
_cell_volume 1342.0(2)
_computing_structure_refinement 'SHELXL-97 (Sheldrick, 1997)'
_computing_structure_solution 'SHELXS-97 (Sheldrick, 1990)'
_diffrn_ambient_temperature 298(2)
_diffrn_measured_fraction_theta_full 0.998
_diffrn_measured_fraction_theta_max 0.998
_diffrn_measurement_device_type 'Bruker APEXII CCD area-detector'
_diffrn_measurement_method '\f and \w'
_diffrn_radiation_monochromator graphite
_diffrn_radiation_source 'fine-focus sealed tube'
_diffrn_radiation_type MoK\a
_diffrn_radiation_wavelength 0.71073
_diffrn_reflns_av_R_equivalents 0.0319
_diffrn_reflns_av_sigmaI/netI 0.0691
_diffrn_reflns_limit_h_max 6
_diffrn_reflns_limit_h_min -6
_diffrn_reflns_limit_k_max 12
_diffrn_reflns_limit_k_min -16
_diffrn_reflns_limit_l_max 17
_diffrn_reflns_limit_l_min -20
_diffrn_reflns_number 9179
_diffrn_reflns_theta_full 25.02
_diffrn_reflns_theta_max 25.02
_diffrn_reflns_theta_min 2.97
_exptl_absorpt_coefficient_mu 0.096
_exptl_absorpt_correction_T_max 0.9699
_exptl_absorpt_correction_T_min 0.9671
_exptl_absorpt_correction_type multi-scan
_exptl_absorpt_process_details '(SADABS; Sheldrick, 1996)'
_exptl_crystal_colour colourless
_exptl_crystal_density_diffrn 1.350
_exptl_crystal_density_method 'not measured'
_exptl_crystal_description block
_exptl_crystal_F_000 576
_exptl_crystal_size_max 0.35
_exptl_crystal_size_mid 0.34
_exptl_crystal_size_min 0.32
_refine_diff_density_max 0.209
_refine_diff_density_min -0.331
_refine_diff_density_rms 0.043
_refine_ls_extinction_coef 0.009(2)
_refine_ls_extinction_expression Fc^*^=kFc[1+0.001xFc^2^\l^3^/sin(2\q)]^-1/4^
_refine_ls_extinction_method SHELXL
_refine_ls_goodness_of_fit_ref 1.029
_refine_ls_hydrogen_treatment mixed
_refine_ls_matrix_type full
_refine_ls_number_parameters 372
_refine_ls_number_reflns 4720
_refine_ls_number_restraints 3
_refine_ls_restrained_S_all 1.046
_refine_ls_R_factor_all 0.0958
_refine_ls_R_factor_gt 0.0570
_refine_ls_shift/su_max 0.004
_refine_ls_shift/su_mean 0.000
_refine_ls_structure_factor_coef Fsqd
_refine_ls_weighting_details 'calc w=1/[\s^2^(Fo^2^)+(0.0742P)^2^+0.0000P] where P=(Fo^2^+2Fc^2^)/3'
_refine_ls_weighting_scheme calc
_refine_ls_wR_factor_gt 0.1404
_refine_ls_wR_factor_ref 0.1672
_reflns_number_gt 2983
_reflns_number_total 4720
_reflns_threshold_expression >2sigma(I)
_cod_data_source_file c9nj05042f1.cif
_cod_data_source_block exp_2847
_cod_depositor_comments
;
The following automatic conversions were performed:

data item '_symmetry_cell_setting' value 'Triclinic' was changed to
'triclinic' in accordance with the
/home/data/users/saulius/crontab/automatic-downloads/rss-feeds/RSC/lib/dictionaries/cif_core.dic
dictionary named 'cif_core.dic' version 2.4.2 last updated on
2011-04-26.

Automatic conversion script
Id: cif_fix_values 7556 2019-12-06 15:28:31Z antanas 

 Adding full bibliography for 7059191--7059193.cif.

 Adding full bibliography for 7059191--7059193.cif.
;
_cod_original_sg_symbol_H-M P-1
_cod_database_code 7059191

loop_
_symmetry_equiv_pos_as_xyz
'x, y, z'
'-x, -y, -z'

loop_
_atom_site_label
_atom_site_type_symbol
_atom_site_fract_x
_atom_site_fract_y
_atom_site_fract_z
_atom_site_U_iso_or_equiv
_atom_site_adp_type
_atom_site_occupancy
_atom_site_symmetry_multiplicity
_atom_site_calc_flag
_atom_site_refinement_flags
C1 C 1.4618(6) 0.1423(3) 0.4754(2) 0.0566(9) Uani 1 1 d .
C2 C 1.1859(5) 0.1430(2) 0.39432(17) 0.0427(7) Uani 1 1 d .
C3 C 1.0161(5) 0.1028(2) 0.34837(18) 0.0443(7) Uani 1 1 d .
C4 C 0.9716(5) 0.0002(2) 0.3627(2) 0.0586(9) Uani 1 1 d .
H4 H 1.0541 -0.0397 0.3990 0.070 Uiso 1 1 calc R
C5 C 0.8093(6) -0.0427(3) 0.3244(2) 0.0687(10) Uani 1 1 d .
H5 H 0.7841 -0.1113 0.3338 0.082 Uiso 1 1 calc R
C6 C 0.6840(6) 0.0162(3) 0.2720(2) 0.0729(11) Uani 1 1 d .
H6 H 0.5713 -0.0124 0.2466 0.087 Uiso 1 1 calc R
C7 C 0.7239(5) 0.1175(3) 0.2569(2) 0.0629(10) Uani 1 1 d .
H7 H 0.6372 0.1564 0.2213 0.075 Uiso 1 1 calc R
C8 C 0.8912(5) 0.1629(2) 0.29373(18) 0.0445(7) Uani 1 1 d .
C9 C 0.9312(4) 0.2725(2) 0.27142(16) 0.0388(7) Uani 1 1 d .
C10 C 0.7612(4) 0.3418(2) 0.28699(16) 0.0390(7) Uani 1 1 d .
H10 H 0.6200 0.3200 0.3117 0.047 Uiso 1 1 calc R
C11 C 0.7974(4) 0.4425(2) 0.26650(16) 0.0387(7) Uani 1 1 d .
H11 H 0.6805 0.4877 0.2777 0.046 Uiso 1 1 calc R
C12 C 1.0050(4) 0.4776(2) 0.22943(15) 0.0319(6) Uani 1 1 d .
C13 C 1.1713(4) 0.4082(2) 0.21113(16) 0.0403(7) Uani 1 1 d .
H13 H 1.3105 0.4300 0.1849 0.048 Uiso 1 1 calc R
C14 C 1.1347(5) 0.3066(2) 0.23120(18) 0.0451(8) Uani 1 1 d .
H14 H 1.2480 0.2610 0.2175 0.054 Uiso 1 1 calc R
C15 C 1.0575(4) 0.5871(2) 0.21248(16) 0.0375(7) Uani 1 1 d .
H15A H 1.0754 0.6131 0.2613 0.045 Uiso 1 1 calc R
H15B H 1.2043 0.5951 0.1818 0.045 Uiso 1 1 calc R
C16 C 1.2932(6) 0.6014(3) -0.0606(2) 0.0718(11) Uani 1 1 d .
H16A H 1.4250 0.6275 -0.0397 0.108 Uiso 1 1 calc R
H16B H 1.3069 0.6155 -0.1163 0.108 Uiso 1 1 calc R
H16C H 1.2861 0.5303 -0.0460 0.108 Uiso 1 1 calc R
C17 C 1.0799(6) 0.6488(3) -0.02978(18) 0.0687(11) Uani 1 1 d .
H17A H 1.0883 0.7209 -0.0423 0.082 Uiso 1 1 calc R
H17B H 0.9463 0.6256 -0.0527 0.082 Uiso 1 1 calc R
C18 C 0.8878(5) 0.6641(2) 0.09203(17) 0.0428(7) Uani 1 1 d .
C19 C 0.6908(4) 0.7005(2) 0.19812(16) 0.0353(6) Uani 1 1 d .
C20 C 0.5924(4) 0.7446(2) 0.13076(17) 0.0419(7) Uani 1 1 d .
C21 C 0.3930(5) 0.8020(2) 0.13577(19) 0.0487(8) Uani 1 1 d .
H21 H 0.3269 0.8315 0.0912 0.058 Uiso 1 1 calc R
C22 C 0.2952(5) 0.8140(2) 0.2084(2) 0.0491(8) Uani 1 1 d .
H22 H 0.1619 0.8530 0.2130 0.059 Uiso 1 1 calc R
C23 C 0.3911(4) 0.7695(2) 0.27481(18) 0.0419(7) Uani 1 1 d .
H23 H 0.3184 0.7784 0.3230 0.050 Uiso 1 1 calc R
C24 C 0.5916(4) 0.7119(2) 0.27228(17) 0.0360(7) Uani 1 1 d .
C25 C 0.6907(4) 0.6698(2) 0.34693(16) 0.0362(7) Uani 1 1 d .
C26 C -0.1057(4) 0.4186(2) 0.46996(17) 0.0443(7) Uani 1 1 d .
H26A H -0.2273 0.4523 0.4409 0.053 Uiso 1 1 calc R
H26B H -0.1122 0.3477 0.4653 0.053 Uiso 1 1 calc R
C27 C 0.1250(4) 0.4590(2) 0.43718(17) 0.0441(8) Uani 1 1 d .
H27A H 0.2470 0.4213 0.4633 0.053 Uiso 1 1 calc R
H27B H 0.1451 0.4515 0.3823 0.053 Uiso 1 1 calc R
C28 C 0.6669(17) 0.9173(5) 0.9166(5) 0.182(4) Uani 1 1 d D
H28A H 0.5853 0.9464 0.9592 0.218 Uiso 1 1 calc R
H28B H 0.6143 0.9538 0.8693 0.218 Uiso 1 1 calc R
C29 C 0.8996(14) 0.9439(7) 0.9181(8) 0.272(6) Uani 1 1 d D
H29A H 0.9132 1.0153 0.9087 0.408 Uiso 1 1 calc R
H29B H 0.9914 0.9142 0.8786 0.408 Uiso 1 1 calc R
H29C H 0.9535 0.9203 0.9682 0.408 Uiso 1 1 calc R
H1 H 1.341(7) 0.0186(15) 0.448(3) 0.118(17) Uiso 1 1 d D
H6A H 0.652(13) 0.792(6) 0.957(4) 0.26(4) Uiso 1 1 d D
N1 N 1.3296(5) 0.0840(2) 0.43947(17) 0.0598(8) Uani 1 1 d D
N2 N 1.2179(4) 0.2364(2) 0.39942(16) 0.0559(7) Uani 1 1 d .
N3 N 0.8834(3) 0.64697(17) 0.17128(13) 0.0358(6) Uani 1 1 d .
N4 N 0.7215(4) 0.7212(2) 0.06431(14) 0.0480(7) Uani 1 1 d .
N5 N 0.1424(3) 0.56585(18) 0.44731(13) 0.0409(6) Uani 1 1 d .
H5A H 0.2833 0.5885 0.4285 0.049 Uiso 1 1 calc R
H5B H 0.0360 0.6013 0.4200 0.049 Uiso 1 1 calc R
O1 O 1.6124(5) 0.12189(19) 0.51905(16) 0.0837(9) Uani 1 1 d .
O2 O 1.3986(4) 0.23716(16) 0.45195(13) 0.0577(6) Uani 1 1 d .
O3 O 1.0596(3) 0.62193(17) 0.05305(11) 0.0534(6) Uani 1 1 d .
O4 O 0.8934(3) 0.69294(17) 0.35624(12) 0.0524(6) Uani 1 1 d .
O5 O 0.5710(3) 0.61337(17) 0.39593(12) 0.0581(6) Uani 1 1 d .
O6 O 0.5825(8) 0.8259(4) 0.9199(2) 0.1271(13) Uani 1 1 d D

loop_
_atom_site_aniso_label
_atom_site_aniso_U_11
_atom_site_aniso_U_22
_atom_site_aniso_U_33
_atom_site_aniso_U_23
_atom_site_aniso_U_13
_atom_site_aniso_U_12
C1 0.082(2) 0.0339(19) 0.054(2) 0.0020(17) -0.0199(18) -0.0001(17)
C2 0.0557(17) 0.0291(17) 0.0423(18) -0.0009(14) -0.0041(14) 0.0029(14)
C3 0.0536(16) 0.0319(17) 0.0473(18) -0.0048(15) -0.0041(14) -0.0013(14)
C4 0.072(2) 0.0330(19) 0.071(2) -0.0004(18) -0.0161(18) -0.0012(16)
C5 0.075(2) 0.035(2) 0.097(3) -0.004(2) -0.021(2) -0.0086(17)
C6 0.075(2) 0.046(2) 0.102(3) -0.011(2) -0.030(2) -0.0101(18)
C7 0.0626(19) 0.045(2) 0.083(3) -0.005(2) -0.0246(18) -0.0067(16)
C8 0.0501(16) 0.0316(17) 0.0524(19) -0.0067(15) -0.0053(14) 0.0008(13)
C9 0.0425(15) 0.0349(17) 0.0393(17) -0.0020(14) -0.0084(13) -0.0018(13)
C10 0.0363(14) 0.0390(18) 0.0409(17) -0.0016(14) -0.0033(12) -0.0024(12)
C11 0.0372(14) 0.0383(18) 0.0396(17) -0.0036(14) 0.0001(12) 0.0047(12)
C12 0.0377(13) 0.0313(16) 0.0269(14) -0.0023(12) -0.0063(11) -0.0006(12)
C13 0.0365(14) 0.0419(18) 0.0409(17) -0.0021(15) 0.0023(12) 0.0014(13)
C14 0.0433(15) 0.0335(18) 0.058(2) -0.0047(16) -0.0026(14) 0.0081(13)
C15 0.0375(14) 0.0375(17) 0.0376(16) -0.0022(14) -0.0084(12) 0.0029(12)
C16 0.071(2) 0.096(3) 0.049(2) -0.017(2) 0.0064(17) 0.003(2)
C17 0.083(2) 0.089(3) 0.0306(18) -0.0010(19) 0.0012(17) 0.013(2)
C18 0.0476(16) 0.0421(19) 0.0375(17) -0.0005(15) -0.0028(14) -0.0009(14)
C19 0.0359(13) 0.0284(15) 0.0415(17) -0.0020(13) -0.0058(12) -0.0029(11)
C20 0.0430(15) 0.0377(18) 0.0442(18) 0.0014(15) -0.0083(14) 0.0003(13)
C21 0.0511(17) 0.0417(19) 0.052(2) 0.0056(16) -0.0154(15) 0.0013(14)
C22 0.0365(14) 0.0416(19) 0.068(2) -0.0031(17) -0.0041(15) 0.0051(13)
C23 0.0397(14) 0.0368(18) 0.0492(19) -0.0048(15) -0.0033(13) -0.0021(13)
C24 0.0339(13) 0.0294(16) 0.0449(17) -0.0015(13) -0.0075(12) -0.0085(12)
C25 0.0359(15) 0.0322(16) 0.0398(17) -0.0043(14) 0.0016(13) 0.0009(12)
C26 0.0467(16) 0.0421(19) 0.0455(18) -0.0085(15) -0.0081(14) -0.0006(13)
C27 0.0441(15) 0.051(2) 0.0381(17) -0.0093(15) -0.0018(13) 0.0045(14)
C28 0.267(10) 0.089(5) 0.195(8) 0.015(5) -0.116(8) 0.016(6)
C29 0.159(6) 0.146(8) 0.467(18) 0.095(10) 0.037(9) 0.028(6)
N1 0.0857(19) 0.0333(17) 0.0628(19) -0.0007(15) -0.0317(15) 0.0013(15)
N2 0.0713(17) 0.0355(16) 0.0646(19) -0.0069(14) -0.0289(14) 0.0007(13)
N3 0.0385(11) 0.0333(14) 0.0342(13) 0.0003(11) -0.0026(10) 0.0011(10)
N4 0.0553(14) 0.0489(17) 0.0389(15) 0.0008(13) -0.0094(12) 0.0054(12)
N5 0.0361(12) 0.0447(16) 0.0403(14) 0.0012(12) -0.0025(10) -0.0028(11)
O1 0.1176(19) 0.0458(16) 0.094(2) 0.0021(15) -0.0653(17) 0.0028(14)
O2 0.0788(14) 0.0366(13) 0.0601(15) -0.0050(11) -0.0237(12) -0.0018(11)
O3 0.0609(12) 0.0612(15) 0.0359(12) -0.0013(11) -0.0004(10) 0.0111(11)
O4 0.0437(11) 0.0613(15) 0.0497(13) 0.0093(11) -0.0123(9) -0.0133(10)
O5 0.0457(11) 0.0661(16) 0.0550(14) 0.0178(13) 0.0048(10) -0.0065(11)
O6 0.183(3) 0.102(3) 0.097(3) 0.013(2) -0.058(2) 0.005(3)

loop_
_atom_type_symbol
_atom_type_description
_atom_type_scat_dispersion_real
_atom_type_scat_dispersion_imag
_atom_type_scat_source
C C 0.0033 0.0016 'International Tables Vol C Tables 4.2.6.8 and 6.1.1.4'
H H 0.0000 0.0000 'International Tables Vol C Tables 4.2.6.8 and 6.1.1.4'
N N 0.0061 0.0033 'International Tables Vol C Tables 4.2.6.8 and 6.1.1.4'
O O 0.0106 0.0060 'International Tables Vol C Tables 4.2.6.8 and 6.1.1.4'

loop_
_geom_angle_atom_site_label_1
_geom_angle_atom_site_label_2
_geom_angle_atom_site_label_3
_geom_angle
_geom_angle_site_symmetry_1
O1 C1 O2 122.5(3) .
O1 C1 N1 131.4(3) .
O2 C1 N1 106.1(3) .
N2 C2 N1 111.0(3) .
N2 C2 C3 125.9(3) .
N1 C2 C3 123.1(3) .
C4 C3 C8 119.3(3) .
C4 C3 C2 117.6(3) .
C8 C3 C2 123.0(3) .
C5 C4 C3 121.3(3) .
C4 C5 C6 119.4(3) .
C5 C6 C7 120.4(3) .
C6 C7 C8 121.4(3) .
C7 C8 C3 118.1(3) .
C7 C8 C9 118.1(3) .
C3 C8 C9 123.8(3) .
C14 C9 C10 118.3(3) .
C14 C9 C8 120.8(2) .
C10 C9 C8 120.9(2) .
C11 C10 C9 121.0(3) .
C10 C11 C12 121.1(2) .
C13 C12 C11 117.9(3) .
C13 C12 C15 119.7(2) .
C11 C12 C15 122.3(2) .
C12 C13 C14 121.1(2) .
C9 C14 C13 120.5(3) .
N3 C15 C12 114.8(2) .
O3 C17 C16 107.8(3) .
N4 C18 O3 128.1(3) .
N4 C18 N3 115.3(3) .
O3 C18 N3 116.6(2) .
C24 C19 C20 121.7(2) .
C24 C19 N3 133.3(2) .
C20 C19 N3 104.9(2) .
C21 C20 N4 128.6(3) .
C21 C20 C19 120.6(3) .
N4 C20 C19 110.8(2) .
C22 C21 C20 118.1(3) .
C21 C22 C23 121.3(3) .
C22 C23 C24 122.5(3) .
C23 C24 C19 115.9(3) .
C23 C24 C25 119.3(3) .
C19 C24 C25 124.8(2) .
O5 C25 O4 123.2(3) .
O5 C25 C24 119.6(2) .
O4 C25 C24 117.3(2) .
N5 C26 C27 109.9(2) 2_566
N5 C27 C26 110.5(2) .
O6 C28 C29 127.3(8) .
C1 N1 C2 109.1(3) .
C2 N2 O2 104.8(2) .
C18 N3 C19 105.3(2) .
C18 N3 C15 123.1(2) .
C19 N3 C15 131.6(2) .
C18 N4 C20 103.6(2) .
C26 N5 C27 111.5(2) 2_566
C1 O2 N2 109.0(2) .
C18 O3 C17 116.7(2) .

loop_
_geom_bond_atom_site_label_1
_geom_bond_atom_site_label_2
_geom_bond_distance
_geom_bond_site_symmetry_2
C1 O1 1.203(4) .
C1 O2 1.345(4) .
C1 N1 1.345(4) .
C2 N2 1.290(4) .
C2 N1 1.363(4) .
C2 C3 1.463(4) .
C3 C4 1.399(4) .
C3 C8 1.403(4) .
C4 C5 1.367(4) .
C5 C6 1.372(5) .
C6 C7 1.378(5) .
C7 C8 1.390(4) .
C8 C9 1.497(4) .
C9 C14 1.380(4) .
C9 C10 1.380(4) .
C10 C11 1.374(4) .
C11 C12 1.384(4) .
C12 C13 1.379(3) .
C12 C15 1.500(4) .
C13 C14 1.386(4) .
C15 N3 1.454(3) .
C16 C17 1.477(4) .
C17 O3 1.436(4) .
C18 N4 1.304(3) .
C18 O3 1.323(3) .
C18 N3 1.366(4) .
C19 C24 1.398(4) .
C19 C20 1.400(4) .
C19 N3 1.401(3) .
C20 C21 1.382(4) .
C20 N4 1.396(4) .
C21 C22 1.373(4) .
C22 C23 1.381(4) .
C23 C24 1.386(4) .
C24 C25 1.500(4) .
C25 O5 1.246(3) .
C25 O4 1.247(3) .
C26 N5 1.479(3) 2_566
C26 C27 1.497(4) .
C27 N5 1.478(4) .
C28 O6 1.325(8) .
C28 C29 1.404(7) .
N2 O2 1.440(3) .
N5 C26 1.479(3) 2_566

loop_
_geom_torsion_atom_site_label_1
_geom_torsion_atom_site_label_2
_geom_torsion_atom_site_label_3
_geom_torsion_atom_site_label_4
_geom_torsion
_geom_torsion_site_symmetry_1
_geom_torsion_site_symmetry_4
N2 C2 C3 C4 -166.6(3) . .
N1 C2 C3 C4 12.0(4) . .
N2 C2 C3 C8 10.7(5) . .
N1 C2 C3 C8 -170.8(3) . .
C8 C3 C4 C5 0.2(5) . .
C2 C3 C4 C5 177.5(3) . .
C3 C4 C5 C6 -1.4(5) . .
C4 C5 C6 C7 1.2(6) . .
C5 C6 C7 C8 0.1(6) . .
C6 C7 C8 C3 -1.3(5) . .
C6 C7 C8 C9 177.3(3) . .
C4 C3 C8 C7 1.1(4) . .
C2 C3 C8 C7 -176.1(3) . .
C4 C3 C8 C9 -177.4(3) . .
C2 C3 C8 C9 5.4(4) . .
C7 C8 C9 C14 -111.0(3) . .
C3 C8 C9 C14 67.5(4) . .
C7 C8 C9 C10 65.6(4) . .
C3 C8 C9 C10 -115.9(3) . .
C14 C9 C10 C11 -3.2(4) . .
C8 C9 C10 C11 -179.9(3) . .
C9 C10 C11 C12 0.2(4) . .
C10 C11 C12 C13 2.3(4) . .
C10 C11 C12 C15 -174.6(2) . .
C11 C12 C13 C14 -1.8(4) . .
C15 C12 C13 C14 175.2(3) . .
C10 C9 C14 C13 3.7(4) . .
C8 C9 C14 C13 -179.6(3) . .
C12 C13 C14 C9 -1.2(4) . .
C13 C12 C15 N3 130.5(3) . .
C11 C12 C15 N3 -52.6(3) . .
C24 C19 C20 C21 0.5(4) . .
N3 C19 C20 C21 178.5(3) . .
C24 C19 C20 N4 -179.2(2) . .
N3 C19 C20 N4 -1.2(3) . .
N4 C20 C21 C22 179.6(3) . .
C19 C20 C21 C22 -0.1(4) . .
C20 C21 C22 C23 -0.7(5) . .
C21 C22 C23 C24 1.1(5) . .
C22 C23 C24 C19 -0.7(4) . .
C22 C23 C24 C25 177.3(3) . .
C20 C19 C24 C23 -0.1(4) . .
N3 C19 C24 C23 -177.5(3) . .
C20 C19 C24 C25 -178.0(3) . .
N3 C19 C24 C25 4.7(5) . .
C23 C24 C25 O5 58.7(4) . .
C19 C24 C25 O5 -123.5(3) . .
C23 C24 C25 O4 -122.0(3) . .
C19 C24 C25 O4 55.8(4) . .
N5 C26 C27 N5 -56.5(3) 2_566 .
O1 C1 N1 C2 -178.7(4) . .
O2 C1 N1 C2 -0.1(4) . .
N2 C2 N1 C1 -0.2(4) . .
C3 C2 N1 C1 -178.9(3) . .
N1 C2 N2 O2 0.4(3) . .
C3 C2 N2 O2 179.0(3) . .
N4 C18 N3 C19 -0.6(3) . .
O3 C18 N3 C19 178.9(2) . .
N4 C18 N3 C15 -178.6(2) . .
O3 C18 N3 C15 0.9(4) . .
C24 C19 N3 C18 178.7(3) . .
C20 C19 N3 C18 1.0(3) . .
C24 C19 N3 C15 -3.5(5) . .
C20 C19 N3 C15 178.8(3) . .
C12 C15 N3 C18 -89.7(3) . .
C12 C15 N3 C19 92.9(3) . .
O3 C18 N4 C20 -179.6(3) . .
N3 C18 N4 C20 -0.2(3) . .
C21 C20 N4 C18 -178.8(3) . .
C19 C20 N4 C18 0.9(3) . .
C26 C27 N5 C26 57.5(3) . 2_566
O1 C1 O2 N2 179.1(3) . .
N1 C1 O2 N2 0.4(4) . .
C2 N2 O2 C1 -0.5(3) . .
N4 C18 O3 C17 6.2(5) . .
N3 C18 O3 C17 -173.2(3) . .
C16 C17 O3 C18 174.8(3) . .
